data_4349785
loop_
_publ_author_name
'Sabounchei, Seyyed Javad'
'Hosseinzadeh, Marjan'
'Salehzadeh, Sadegh'
'Maleki, Farahnaz'
'Gable, Robert W.'

_publ_section_title
;
 Mononuclear palladium(ii) and platinum(ii) complexes of P,C-donor
 ligands: synthesis, crystal structures, cytotoxicity, and mechanistic
 studies of a highly stereoselective Mizoroki--Heck reaction
;
_journal_issue 12
_journal_name_full 'Inorganic Chemistry Frontiers'
_journal_page_first 2107
_journal_paper_doi 10.1039/C7QI00568G
_journal_volume 4
_journal_year 2017
_chemical_formula_moiety 'C40 H34 Cl2 O P2 Pd'
_chemical_formula_sum 'C40 H34 Cl2 O P2 Pd'
_chemical_formula_weight 769.91
_space_group_crystal_system monoclinic
_space_group_IT_number 14
_space_group_name_Hall '-P 2ybc'
_space_group_name_H-M_alt 'P 1 21/c 1'
_atom_sites_solution_hydrogens geom
_atom_sites_solution_primary direct
_audit_creation_date 2016-03-10
_audit_creation_method
;
Olex2 1.2
(compiled 2016.02.16 svn.r3265 for OlexSys, GUI svn.r5155)
;
_audit_update_record
;
2017-09-10 deposited with the CCDC.
2017-10-16 downloaded from the CCDC.
;
_cell_angle_alpha 90
_cell_angle_beta 90.6167(15)
_cell_angle_gamma 90
_cell_formula_units_Z 8
_cell_length_a 15.4290(2)
_cell_length_b 16.4777(3)
_cell_length_c 27.0274(5)
_cell_measurement_reflns_used 31276
_cell_measurement_temperature 129.99(10)
_cell_measurement_theta_max 77.0700
_cell_measurement_theta_min 3.1180
_cell_volume 6870.9(2)
_computing_cell_refinement 'CrysAlisPro 1.171.38.41 (Rigaku OD, 2015)'
_computing_data_collection 'CrysAlisPro 1.171.38.41 (Rigaku OD, 2015)'
_computing_data_reduction 'CrysAlisPro 1.171.38.41 (Rigaku OD, 2015)'
_computing_molecular_graphics 'Olex2 (Dolomanov et al., 2009)'
_computing_publication_material 'Olex2 (Dolomanov et al., 2009)'
_computing_structure_refinement 'ShelXL (Sheldrick, 2015)'
_computing_structure_solution 'ShelXT (Sheldrick, 2015)'
_diffrn_ambient_environment N~2~
_diffrn_ambient_temperature 129.99(10)
_diffrn_detector 'CCD plate'
_diffrn_detector_area_resol_mean 10.2273
_diffrn_detector_type Atlas
_diffrn_measured_fraction_theta_full 1.000
_diffrn_measured_fraction_theta_max 0.995
_diffrn_measurement_details
;
List of Runs (angles in degrees, time in seconds):

  # Type    Start    End  Width  t~exp~   \w     \q     \k     \f   Frames
#--------------------------------------------------------------------------
  1  \w    -47.00  26.00   1.00    2.23    --  -41.87  37.00   0.00   73
  2  \w    -32.00  21.00   1.00    2.23    --  -41.87  37.00 -60.00   53
  3  \w    -31.00  61.00   1.00    2.23    --   41.87 -77.00 120.00   92
  4  \w      2.00  31.00   1.00    2.23    --   41.87 -99.00  90.00   29
  5  \w     55.00 105.00   1.00    8.89    --  112.00 -94.00  60.00   50
  6  \w     91.00 116.00   1.00    8.89    --  112.00-111.00  90.00   25
  7  \w    109.00 139.00   1.00    8.89    --  112.00 -77.00 150.00   30
  8  \w    116.00 155.00   1.00    8.89    --  112.00 -15.00  60.00   39
  9  \w    144.00 171.00   1.00    8.89    --  112.00  45.00 120.00   27
 10  \w    133.00 158.00   1.00    8.89    --  112.00  77.00  60.00   25
 11  \w    134.00 160.00   1.00    8.89    --  112.00  61.00 -30.00   26
 12  \w    153.00 178.00   1.00    8.89    --  112.00  30.00-150.00   25
 13  \w    104.00 130.00   1.00    8.89    --  112.00 -77.00   0.00   26
 14  \w     83.00 114.00   1.00    8.89    --  112.00-111.00  30.00   31
 15  \w     77.00 116.00   1.00    8.89    --  112.00-111.00 -60.00   39
 16  \w     62.00  94.00   1.00    8.89    --  112.00-111.00-150.00   32
 17  \w     83.00 116.00   1.00    8.89    --  112.00-111.00-180.00   33
 18  \w     68.00 114.00   1.00    8.89    --  112.00-111.00-120.00   46
 19  \w     58.00  91.00   1.00    8.89    --  112.00 -30.00 -60.00   33
 20  \w     85.00 155.00   1.00    8.89    --  112.00 -15.00-120.00   70
 21  \w     98.00 170.00   1.00    8.89    --  112.00  45.00-120.00   72
 22  \w     85.00 128.00   1.00    8.89    --  112.00  30.00-150.00   43
 23  \w     90.00 115.00   1.00    8.89    --  112.00  61.00 -30.00   25
 24  \w     92.00 123.00   1.00    8.89    --  112.00  77.00  60.00   31
 25  \w     86.00 121.00   1.00    8.89    --  112.00  45.00 120.00   35
 26  \w     45.00 135.00   1.00    8.89    --  112.00 -61.00   0.00   90
 27  \w     73.00 112.00   1.00    8.89    --  112.00-111.00 150.00   39
 28  \w     40.00  97.00   1.00    8.89    --  112.00 -45.00 150.00   57
 29  \w     40.00  76.00   1.00    8.89    --  112.00 -94.00 150.00   36
 30  \w     38.00  67.00   1.00    8.89    --  112.00 -77.00 150.00   29
 31  \w     31.00 103.00   1.00    8.89    --  112.00 -15.00  60.00   72
 32  \w     56.00  92.00   1.00    8.89    --  112.00 -77.00   0.00   36
 33  \w     47.00  96.00   1.00    8.89    --  112.00-111.00 -30.00   49
 34  \w     52.00  98.00   1.00    8.89    --  112.00-111.00 -90.00   46
 35  \w     57.00  97.00   1.00    8.89    --  112.00 -45.00-150.00   40
 36  \w     40.00  66.00   1.00    8.89    --  112.00-111.00 -60.00   26
 37  \w     43.00 112.00   1.00    8.89    --  112.00-111.00   0.00   69
 38  \w     42.00  73.00   1.00    8.89    --  112.00 -94.00   0.00   31
 39  \w     36.00  68.00   1.00    8.89    --  112.00 -30.00   0.00   32
 40  \w     32.00  67.00   1.00    8.89    --  112.00 -15.00-120.00   35
 41  \w     40.00  71.00   1.00    8.89    --  112.00 -30.00-150.00   31
 42  \w    -82.00  -2.00   1.00    2.23    --  -41.87 125.00 -30.00   80
 43  \w    -88.00 -55.00   1.00    2.23    --  -41.87 125.00-180.00   33
 44  \w   -108.00 -24.00   1.00    2.23    --  -41.87 -37.00-180.00   84
;
_diffrn_measurement_device 'four-circle diffractometer'
_diffrn_measurement_device_type 'SuperNova, Dual, Cu at zero, Atlas'
_diffrn_measurement_method '\w scans'
_diffrn_orient_matrix_type 'CrysAlisPro convention (1999,Acta A55,543-557)'
_diffrn_orient_matrix_UB_11 0.0494729000
_diffrn_orient_matrix_UB_12 0.0417116000
_diffrn_orient_matrix_UB_13 -0.0421958000
_diffrn_orient_matrix_UB_21 -0.0051267000
_diffrn_orient_matrix_UB_22 -0.0786513000
_diffrn_orient_matrix_UB_23 -0.0306953000
_diffrn_orient_matrix_UB_31 -0.0865814000
_diffrn_orient_matrix_UB_32 0.0284897000
_diffrn_orient_matrix_UB_33 -0.0229826000
_diffrn_radiation_monochromator mirror
_diffrn_radiation_probe x-ray
_diffrn_radiation_type CuK\a
_diffrn_radiation_wavelength 1.54184
_diffrn_reflns_av_unetI/netI 0.0199
_diffrn_reflns_Laue_measured_fraction_full 1.000
_diffrn_reflns_Laue_measured_fraction_max 0.995
_diffrn_reflns_limit_h_max 19
_diffrn_reflns_limit_h_min -19
_diffrn_reflns_limit_k_max 20
_diffrn_reflns_limit_k_min -20
_diffrn_reflns_limit_l_max 32
_diffrn_reflns_limit_l_min -34
_diffrn_reflns_number 25031
_diffrn_reflns_point_group_measured_fraction_full 1.000
_diffrn_reflns_point_group_measured_fraction_max 0.995
_diffrn_reflns_theta_full 75.000
_diffrn_reflns_theta_max 77.325
_diffrn_reflns_theta_min 3.141
_diffrn_source 'micro-focus sealed X-ray tube'
_diffrn_source_type 'SuperNova (Cu) X-ray Source'
_exptl_absorpt_coefficient_mu 6.912
_exptl_absorpt_correction_T_max 0.626
_exptl_absorpt_correction_T_min 0.160
_exptl_absorpt_correction_type gaussian
_exptl_absorpt_process_details
;
CrysAlisPro 1.171.38.41 (Rigaku Oxford Diffraction, 2015)
Numerical absorption correction based on gaussian integration over
			a multifaceted crystal model
Empirical absorption correction using spherical harmonics,
 implemented in SCALE3 ABSPACK scaling algorithm.
;
_exptl_crystal_colour yellow
_exptl_crystal_colour_primary yellow
_exptl_crystal_density_diffrn 1.489
_exptl_crystal_description needle
_exptl_crystal_F_000 3136
_exptl_crystal_recrystallization_method 'from vapour diffusion of methanol into DMSO'
_exptl_crystal_size_max 0.387
_exptl_crystal_size_mid 0.193
_exptl_crystal_size_min 0.11
_refine_diff_density_max 2.709
_refine_diff_density_min -1.681
_refine_diff_density_rms 0.135
_refine_ls_extinction_method none
_refine_ls_goodness_of_fit_ref 1.126
_refine_ls_hydrogen_treatment constr
_refine_ls_matrix_type full
_refine_ls_number_parameters 830
_refine_ls_number_reflns 25031
_refine_ls_number_restraints 0
_refine_ls_restrained_S_all 1.126
_refine_ls_R_factor_all 0.0793
_refine_ls_R_factor_gt 0.0726
_refine_ls_shift/su_max 0.001
_refine_ls_shift/su_mean 0.000
_refine_ls_structure_factor_coef Fsqd
_refine_ls_weighting_details 'w=1/[\s^2^(Fo^2^)+(0.0370P)^2^+54.8779P] where P=(Fo^2^+2Fc^2^)/3'
_refine_ls_weighting_scheme calc
_refine_ls_wR_factor_gt 0.1808
_refine_ls_wR_factor_ref 0.1840
_reflns_Friedel_coverage 0.000
_reflns_number_gt 22258
_reflns_number_total 25031
_reflns_threshold_expression 'I > 2\s(I)'
_cod_data_source_file c7qi00568g2.cif
_cod_data_source_block rwg2016_6agau
_cod_original_cell_volume 6870.90(19)
_cod_database_code 4349785
_chemical_oxdiff_formula 'C40 H34 Cl2 O P2 Pd'
_shelx_space_group_comment
;
The symmetry employed for this shelxl refinement is uniquely defined
by the following loop, which should always be used as a source of
symmetry information in preference to the above space-group names.
They are only intended as comments.
;
_reflns_odcompleteness_completeness 99.98
_reflns_odcompleteness_iscentric 1
_reflns_odcompleteness_theta 66.97
_olex2_refinement_description
;
1. Twinned data refinement
 Scales: 0.5340(14) 0.4660(14)
2. Fixed Uiso
 At 1.2 times of:
  All C(H) groups, All C(H,H) groups
3.a Ternary CH refined with riding coordinates:
 C14(H14), C54(H54)
3.b Secondary CH2 refined with riding coordinates:
 C27(H27A,H27B), C28(H28A,H28B), C67(H67A,H67B), C68(H68A,H68B)
3.c Aromatic/amide H refined with riding coordinates:
 C2(H2), C3(H3), C4(H4), C5(H5), C6(H6), C8(H8), C9(H9), C11(H11), C12(H12),
 C16(H16), C17(H17), C18(H18), C19(H19), C20(H20), C22(H22), C23(H23), C24(H24),
  C25(H25), C26(H26), C30(H30), C31(H31), C32(H32), C33(H33), C34(H34),
 C36(H36), C37(H37), C38(H38), C39(H39), C40(H40), C42(H42), C43(H43), C44(H44),
  C45(H45), C46(H46), C48(H48), C49(H49), C51(H51), C52(H52), C60(H60),
 C59(H59), C58(H58), C57(H57), C56(H56), C62(H62), C63(H63), C64(H64), C65(H65),
  C66(H66), C70(H70), C71(H71), C72(H72), C73(H73), C74(H74), C76(H76),
 C77(H77), C78(H78), C79(H79), C80(H80)
;
_shelx_shelxl_version_number 2014/7
_olex2_exptl_crystal_mounting_method mounted
_olex2_submission_special_instructions 'No special instructions were received'
_oxdiff_exptl_absorpt_empirical_details
;
Empirical correction (ABSPACK) includes:
- Absorption correction using spherical harmonics
- Frame scaling
;
_oxdiff_exptl_absorpt_empirical_full_max 1.728
_oxdiff_exptl_absorpt_empirical_full_min 0.460
_oxdiff_twin_integration_method simultaneous
_oxdiff_twin_items 2
_rwg_local_checkcif_report
;
PLAT220_ALERT_2_C Large Non-Solvent C Ueq(max)/Ueq(min) Range 3.1 Ratio

    Some of the C atoms in the phenyl rings have larger Ueq due to free
    movement

PLAT234_ALERT_4_C Large Hirshfeld Difference C63 -- C64 .. 0.16 Ang.

    Atome were correctly assigned

PLAT342_ALERT_3_C Low Bond Precision on C-C Bonds ............. 0.01614 Ang.

    Disorder, twinning & presence of heavy atoms

PLAT906_ALERT_3_C Large K value in the Analysis of Variance .... 4.457 Check

    Disorder & twinning

PLAT918_ALERT_3_C Reflection(s) with I(obs) much Smaller I(calc) . 1 Check

    Disorder and twinning; reflection was retained in data set

PLAT083_ALERT_2_G SHELXL Second Parameter in WGHT Unusually Large 54.88 Why ?

   See PLAT906_ALERT_3_C above

PLAT793_ALERT_4_G The Model has Chirality at C14 (Centro SPGR) R Verify
PLAT793_ALERT_4_G The Model has Chirality at C54 (Centro SPGR) R Verify

    Correct

PLAT870_ALERT_4_G ALERTS Related to Twinning Effects Suppressed .. ! Info

    The data was processed as a TWIN & refined using HKLF 5 data

PLAT910_ALERT_3_G Missing No. of FCF Reflection(s) Below Th(Min) ... 1 Report

    Reflection behind beam stop

PLAT912_ALERT_4_G Missing No. of FCF Reflections Above STh/L= 0.600 90 Note

    Reflections were in detector rejection region and 9 reflections were
    omitted where Iobs >> Icalc, due to incomplete processing during
    TWIN processing

PLAT931_ALERT_5_G Found Twin Law ( )[ 0 0 1] Estimated BASF 0.32 Check

    The data was processed as a TWIN & refined using HKLF 5 data
;
_twin_special_details
;
Component 2 rotated by 179.9820\% 
 around [-0.00 0.00 1.00] (reciprocal) or [0.02 -0.00 1.00] (direct)
;

loop_
_space_group_symop_operation_xyz
'x, y, z'
'-x, y+1/2, -z+1/2'
'-x, -y, -z'
'x, -y-1/2, z-1/2'

loop_
_atom_site_label
_atom_site_type_symbol
_atom_site_fract_x
_atom_site_fract_y
_atom_site_fract_z
_atom_site_U_iso_or_equiv
_atom_site_adp_type
_atom_site_occupancy
_atom_site_site_symmetry_order
_atom_site_calc_flag
_atom_site_refinement_flags_posn
Pd1 Pd 0.72237(3) 0.01946(3) 0.60917(2) 0.02621(13) Uani 1 1 d .
Cl1 Cl 0.61876(12) 0.12435(13) 0.62424(8) 0.0355(4) Uani 1 1 d .
Cl2 Cl 0.79553(14) 0.10833(14) 0.55686(9) 0.0410(5) Uani 1 1 d .
P1 P 0.62243(12) -0.14603(14) 0.64301(9) 0.0330(5) Uani 1 1 d .
P2 P 0.81225(12) -0.08039(13) 0.58754(9) 0.0304(4) Uani 1 1 d .
O1 O 0.7568(4) -0.1329(4) 0.7140(3) 0.0405(14) Uani 1 1 d .
C1 C 0.8054(5) 0.1753(7) 0.8569(4) 0.043(2) Uani 1 1 d .
C2 C 0.8805(6) 0.1678(8) 0.8874(4) 0.052(3) Uani 1 1 d .
H2 H 0.9214 0.1262 0.8809 0.063 Uiso 1 1 calc R
C3 C 0.8947(9) 0.2204(11) 0.9264(5) 0.072(4) Uani 1 1 d .
H3 H 0.9455 0.2151 0.9464 0.086 Uiso 1 1 calc R
C4 C 0.8354(9) 0.2804(12) 0.9364(6) 0.087(6) Uani 1 1 d .
H4 H 0.8437 0.3149 0.9642 0.104 Uiso 1 1 calc R
C5 C 0.7649(8) 0.2902(10) 0.9063(6) 0.079(5) Uani 1 1 d .
H5 H 0.7261 0.3338 0.9123 0.095 Uiso 1 1 calc R
C6 C 0.7485(7) 0.2372(9) 0.8669(5) 0.061(3) Uani 1 1 d .
H6 H 0.6979 0.2440 0.8470 0.073 Uiso 1 1 calc R
C7 C 0.7871(6) 0.1153(7) 0.8171(4) 0.041(2) Uani 1 1 d .
C8 C 0.8201(7) 0.0372(8) 0.8194(4) 0.050(3) Uani 1 1 d .
H8 H 0.8561 0.0219 0.8466 0.059 Uiso 1 1 calc R
C9 C 0.8018(6) -0.0180(7) 0.7833(4) 0.044(2) Uani 1 1 d .
H9 H 0.8266 -0.0706 0.7857 0.053 Uiso 1 1 calc R
C10 C 0.7477(5) -0.0003(6) 0.7427(3) 0.0329(17) Uani 1 1 d .
C11 C 0.7179(5) 0.0791(6) 0.7391(4) 0.038(2) Uani 1 1 d .
H11 H 0.6842 0.0951 0.7111 0.045 Uiso 1 1 calc R
C12 C 0.7369(5) 0.1354(6) 0.7760(4) 0.041(2) Uani 1 1 d .
H12 H 0.7150 0.1890 0.7730 0.049 Uiso 1 1 calc R
C13 C 0.7255(5) -0.0660(5) 0.7069(3) 0.0312(17) Uani 1 1 d .
C14 C 0.6644(5) -0.0506(5) 0.6645(3) 0.0281(16) Uani 1 1 d .
H14 H 0.6145 -0.0187 0.6776 0.034 Uiso 1 1 calc R
C15 C 0.5655(5) -0.1998(6) 0.6909(4) 0.040(2) Uani 1 1 d .
C16 C 0.4882(5) -0.1664(7) 0.7078(4) 0.046(2) Uani 1 1 d .
H16 H 0.4663 -0.1177 0.6936 0.055 Uiso 1 1 calc R
C17 C 0.4439(7) -0.2042(8) 0.7452(5) 0.056(3) Uani 1 1 d .
H17 H 0.3914 -0.1808 0.7566 0.067 Uiso 1 1 calc R
C18 C 0.4729(6) -0.2738(8) 0.7662(5) 0.056(3) Uani 1 1 d .
H18 H 0.4417 -0.2984 0.7924 0.067 Uiso 1 1 calc R
C19 C 0.5483(7) -0.3088(7) 0.7492(5) 0.055(3) Uani 1 1 d .
H19 H 0.5678 -0.3589 0.7627 0.066 Uiso 1 1 calc R
C20 C 0.5959(6) -0.2709(7) 0.7122(5) 0.051(3) Uani 1 1 d .
H20 H 0.6491 -0.2938 0.7016 0.061 Uiso 1 1 calc R
C21 C 0.5436(5) -0.1310(6) 0.5941(3) 0.0346(18) Uani 1 1 d .
C22 C 0.5120(6) -0.2002(7) 0.5697(4) 0.045(2) Uani 1 1 d .
H22 H 0.5341 -0.2524 0.5779 0.054 Uiso 1 1 calc R
C23 C 0.4488(8) -0.1921(8) 0.5336(5) 0.054(3) Uani 1 1 d .
H23 H 0.4278 -0.2389 0.5168 0.065 Uiso 1 1 calc R
C24 C 0.4158(6) -0.1171(8) 0.5216(4) 0.051(3) Uani 1 1 d .
H24 H 0.3723 -0.1122 0.4966 0.061 Uiso 1 1 calc R
C25 C 0.4456(6) -0.0500(7) 0.5455(4) 0.046(2) Uani 1 1 d .
H25 H 0.4223 0.0017 0.5373 0.055 Uiso 1 1 calc R
C26 C 0.5109(6) -0.0560(7) 0.5827(4) 0.042(2) Uani 1 1 d .
H26 H 0.5315 -0.0089 0.5993 0.051 Uiso 1 1 calc R
C27 C 0.7085(5) -0.2135(5) 0.6224(4) 0.0365(18) Uani 1 1 d .
H27A H 0.7489 -0.2239 0.6504 0.044 Uiso 1 1 calc R
H27B H 0.6828 -0.2661 0.6123 0.044 Uiso 1 1 calc R
C28 C 0.7592(5) -0.1791(5) 0.5794(4) 0.0380(19) Uani 1 1 d .
H28A H 0.7191 -0.1748 0.5507 0.046 Uiso 1 1 calc R
H28B H 0.8043 -0.2191 0.5706 0.046 Uiso 1 1 calc R
C29 C 0.8561(6) -0.0731(6) 0.5254(3) 0.0345(19) Uani 1 1 d .
C30 C 0.8019(7) -0.0521(7) 0.4864(4) 0.051(3) Uani 1 1 d .
H30 H 0.7431 -0.0387 0.4925 0.062 Uiso 1 1 calc R
C31 C 0.8327(11) -0.0506(10) 0.4389(5) 0.076(4) Uani 1 1 d .
H31 H 0.7964 -0.0341 0.4121 0.091 Uiso 1 1 calc R
C32 C 0.9189(10) -0.0740(10) 0.4305(5) 0.073(4) Uani 1 1 d .
H32 H 0.9403 -0.0751 0.3977 0.088 Uiso 1 1 calc R
C33 C 0.9717(8) -0.0948(8) 0.4685(5) 0.062(4) Uani 1 1 d .
H33 H 1.0300 -0.1101 0.4625 0.075 Uiso 1 1 calc R
C34 C 0.9409(6) -0.0939(7) 0.5160(4) 0.045(2) Uani 1 1 d .
H34 H 0.9785 -0.1078 0.5427 0.054 Uiso 1 1 calc R
C35 C 0.9032(5) -0.0900(6) 0.6295(4) 0.0370(19) Uani 1 1 d .
C36 C 0.9313(5) -0.0209(7) 0.6544(4) 0.043(2) Uani 1 1 d .
H36 H 0.9001 0.0286 0.6512 0.052 Uiso 1 1 calc R
C37 C 1.0061(6) -0.0248(8) 0.6843(5) 0.054(3) Uani 1 1 d .
H37 H 1.0261 0.0221 0.7014 0.064 Uiso 1 1 calc R
C38 C 1.0500(7) -0.0966(8) 0.6888(5) 0.056(3) Uani 1 1 d .
H38 H 1.1012 -0.0986 0.7086 0.067 Uiso 1 1 calc R
C39 C 1.0220(8) -0.1654(8) 0.6654(5) 0.065(3) Uani 1 1 d .
H39 H 1.0526 -0.2149 0.6700 0.078 Uiso 1 1 calc R
C40 C 0.9488(7) -0.1633(7) 0.6349(5) 0.051(3) Uani 1 1 d .
H40 H 0.9300 -0.2107 0.6179 0.061 Uiso 1 1 calc R
Pd2 Pd 0.22772(3) 0.47861(3) 0.39008(2) 0.02722(14) Uani 1 1 d .
Cl3 Cl 0.12431(12) 0.37267(13) 0.37714(9) 0.0374(5) Uani 1 1 d .
Cl4 Cl 0.31051(14) 0.39173(14) 0.44062(9) 0.0418(5) Uani 1 1 d .
P3 P 0.11739(12) 0.64108(14) 0.36916(11) 0.0385(5) Uani 1 1 d .
P4 P 0.32378(12) 0.57613(14) 0.40771(9) 0.0327(5) Uani 1 1 d .
O2 O 0.2419(4) 0.6420(4) 0.2920(3) 0.0421(15) Uani 1 1 d .
C41 C 0.3021(5) 0.3438(7) 0.1419(4) 0.044(2) Uani 1 1 d .
C42 C 0.2470(6) 0.2813(8) 0.1278(5) 0.059(3) Uani 1 1 d .
H42 H 0.1955 0.2725 0.1460 0.070 Uiso 1 1 calc R
C43 C 0.2648(7) 0.2313(9) 0.0879(6) 0.069(4) Uani 1 1 d .
H43 H 0.2264 0.1885 0.0791 0.082 Uiso 1 1 calc R
C44 C 0.3385(8) 0.2446(11) 0.0615(5) 0.068(4) Uani 1 1 d .
H44 H 0.3506 0.2116 0.0336 0.082 Uiso 1 1 calc R
C45 C 0.3959(8) 0.3057(10) 0.0749(5) 0.065(3) Uani 1 1 d .
H45 H 0.4478 0.3132 0.0569 0.079 Uiso 1 1 calc R
C46 C 0.3779(6) 0.3555(8) 0.1143(4) 0.053(3) Uani 1 1 d .
H46 H 0.4168 0.3980 0.1230 0.064 Uiso 1 1 calc R
C47 C 0.2799(5) 0.4001(7) 0.1826(4) 0.040(2) Uani 1 1 d .
C48 C 0.2350(5) 0.3746(6) 0.2243(4) 0.039(2) Uani 1 1 d .
H48 H 0.2185 0.3192 0.2269 0.047 Uiso 1 1 calc R
C49 C 0.2137(5) 0.4279(6) 0.2619(4) 0.0353(18) Uani 1 1 d .
H49 H 0.1836 0.4086 0.2900 0.042 Uiso 1 1 calc R
C50 C 0.2360(5) 0.5094(6) 0.2587(3) 0.0367(19) Uani 1 1 d .
C51 C 0.2798(6) 0.5364(7) 0.2169(4) 0.045(2) Uani 1 1 d .
H51 H 0.2941 0.5922 0.2139 0.054 Uiso 1 1 calc R
C52 C 0.3027(6) 0.4831(7) 0.1798(4) 0.048(2) Uani 1 1 d .
H52 H 0.3340 0.5023 0.1521 0.058 Uiso 1 1 calc R
C53 C 0.2146(5) 0.5722(6) 0.2967(3) 0.0352(19) Uani 1 1 d .
C54 C 0.1575(4) 0.5518(5) 0.3403(3) 0.0283(17) Uani 1 1 d .
H54 H 0.1068 0.5197 0.3277 0.034 Uiso 1 1 calc R
C55 C 0.0665(5) 0.7070(6) 0.3253(5) 0.045(2) Uani 1 1 d .
C60 C 0.1039(6) 0.7811(6) 0.3116(5) 0.055(3) Uani 1 1 d .
H60 H 0.1570 0.7979 0.3266 0.067 Uiso 1 1 calc R
C59 C 0.0645(7) 0.8294(7) 0.2767(5) 0.062(3) Uani 1 1 d .
H59 H 0.0901 0.8795 0.2674 0.075 Uiso 1 1 calc R
C58 C -0.0145(8) 0.8042(8) 0.2546(5) 0.064(4) Uani 1 1 d .
H58 H -0.0415 0.8371 0.2300 0.077 Uiso 1 1 calc R
C57 C -0.0530(7) 0.7314(9) 0.2686(5) 0.064(4) Uani 1 1 d .
H57 H -0.1067 0.7149 0.2542 0.077 Uiso 1 1 calc R
C56 C -0.0115(6) 0.6831(7) 0.3039(5) 0.048(3) Uani 1 1 d .
H56 H -0.0371 0.6332 0.3135 0.058 Uiso 1 1 calc R
C61 C 0.0333(5) 0.6192(7) 0.4123(4) 0.043(2) Uani 1 1 d .
C62 C -0.0021(7) 0.6832(8) 0.4376(5) 0.057(3) Uani 1 1 d .
H62 H 0.0184 0.7366 0.4316 0.068 Uiso 1 1 calc R
C63 C -0.0672(8) 0.6712(11) 0.4717(5) 0.068(4) Uani 1 1 d .
H63 H -0.0893 0.7162 0.4896 0.082 Uiso 1 1 calc R
C64 C -0.0998(7) 0.5954(9) 0.4800(4) 0.057(3) Uani 1 1 d .
H64 H -0.1453 0.5872 0.5028 0.069 Uiso 1 1 calc R
C65 C -0.0650(6) 0.5307(8) 0.4542(5) 0.054(3) Uani 1 1 d .
H65 H -0.0872 0.4777 0.4597 0.064 Uiso 1 1 calc R
C66 C 0.0016(6) 0.5412(7) 0.4206(4) 0.043(2) Uani 1 1 d .
H66 H 0.0252 0.4960 0.4036 0.052 Uiso 1 1 calc R
C67 C 0.1959(6) 0.6938(6) 0.4089(5) 0.048(2) Uani 1 1 d .
H67A H 0.1835 0.7527 0.4075 0.058 Uiso 1 1 calc R
H67B H 0.1872 0.6759 0.4435 0.058 Uiso 1 1 calc R
C68 C 0.2901(6) 0.6807(6) 0.3958(4) 0.046(2) Uani 1 1 d .
H68A H 0.3269 0.7180 0.4156 0.056 Uiso 1 1 calc R
H68B H 0.2986 0.6935 0.3604 0.056 Uiso 1 1 calc R
C69 C 0.3531(5) 0.5751(6) 0.4723(4) 0.0352(19) Uani 1 1 d .
C70 C 0.2860(7) 0.5638(8) 0.5059(4) 0.053(3) Uani 1 1 d .
H70 H 0.2287 0.5549 0.4939 0.063 Uiso 1 1 calc R
C71 C 0.3015(9) 0.5653(10) 0.5560(5) 0.070(4) Uani 1 1 d .
H71 H 0.2549 0.5587 0.5784 0.084 Uiso 1 1 calc R
C72 C 0.3827(9) 0.5762(9) 0.5735(5) 0.065(3) Uani 1 1 d .
H72 H 0.3930 0.5771 0.6083 0.078 Uiso 1 1 calc R
C73 C 0.4513(7) 0.5860(7) 0.5414(5) 0.055(3) Uani 1 1 d .
H73 H 0.5084 0.5928 0.5543 0.066 Uiso 1 1 calc R
C74 C 0.4376(5) 0.5861(6) 0.4909(4) 0.040(2) Uani 1 1 d .
H74 H 0.4847 0.5935 0.4690 0.049 Uiso 1 1 calc R
C75 C 0.4212(6) 0.5703(8) 0.3716(4) 0.050(3) Uani 1 1 d .
C76 C 0.4387(6) 0.5030(8) 0.3432(4) 0.050(3) Uani 1 1 d .
H76 H 0.3997 0.4584 0.3429 0.060 Uiso 1 1 calc R
C77 C 0.5146(7) 0.5002(10) 0.3142(5) 0.066(4) Uani 1 1 d .
H77 H 0.5256 0.4546 0.2938 0.079 Uiso 1 1 calc R
C78 C 0.5713(8) 0.5628(11) 0.3159(5) 0.073(4) Uani 1 1 d .
H78 H 0.6225 0.5602 0.2967 0.088 Uiso 1 1 calc R
C79 C 0.5569(8) 0.6285(10) 0.3440(5) 0.068(4) Uani 1 1 d .
H79 H 0.5984 0.6710 0.3450 0.081 Uiso 1 1 calc R
C80 C 0.4806(7) 0.6350(9) 0.3722(4) 0.063(4) Uani 1 1 d .
H80 H 0.4696 0.6824 0.3912 0.076 Uiso 1 1 calc R

loop_
_atom_site_aniso_label
_atom_site_aniso_U_11
_atom_site_aniso_U_22
_atom_site_aniso_U_33
_atom_site_aniso_U_23
_atom_site_aniso_U_13
_atom_site_aniso_U_12
Pd1 0.0289(2) 0.0178(3) 0.0320(3) -0.0019(2) 0.00293(19) 0.00024(19)
Cl1 0.0434(9) 0.0217(10) 0.0414(11) -0.0028(8) 0.0008(7) 0.0072(7)
Cl2 0.0562(11) 0.0222(11) 0.0449(12) 0.0022(9) 0.0128(9) -0.0054(8)
P1 0.0265(8) 0.0216(11) 0.0512(13) -0.0039(9) 0.0078(8) -0.0019(7)
P2 0.0319(9) 0.0194(10) 0.0402(12) -0.0037(8) 0.0085(7) 0.0002(7)
O1 0.047(3) 0.027(3) 0.047(4) 0.000(3) 0.000(3) 0.007(2)
C1 0.033(4) 0.053(6) 0.044(5) -0.012(5) 0.000(3) 0.000(4)
C2 0.041(5) 0.069(8) 0.047(6) -0.006(6) -0.005(4) -0.005(4)
C3 0.074(7) 0.103(13) 0.037(6) -0.018(7) -0.007(5) -0.013(7)
C4 0.073(8) 0.128(15) 0.061(8) -0.053(10) 0.021(6) -0.043(9)
C5 0.054(6) 0.096(12) 0.087(10) -0.058(9) 0.021(6) -0.010(6)
C6 0.045(5) 0.077(9) 0.061(7) -0.028(7) 0.005(4) -0.001(5)
C7 0.042(4) 0.047(6) 0.035(5) -0.008(4) 0.001(3) 0.000(4)
C8 0.061(5) 0.054(7) 0.033(5) -0.005(5) -0.006(4) 0.017(5)
C9 0.041(4) 0.045(6) 0.047(6) -0.001(5) -0.007(4) 0.013(4)
C10 0.037(4) 0.032(5) 0.029(4) 0.000(4) 0.004(3) 0.004(3)
C11 0.040(4) 0.036(5) 0.037(5) -0.002(4) -0.003(3) 0.012(4)
C12 0.038(4) 0.037(5) 0.047(6) -0.006(4) -0.002(3) 0.006(3)
C13 0.032(3) 0.026(4) 0.035(4) 0.001(3) 0.005(3) 0.008(3)
C14 0.028(3) 0.024(4) 0.033(4) 0.003(3) 0.005(3) 0.000(3)
C15 0.028(4) 0.029(5) 0.063(6) 0.012(4) -0.005(3) -0.004(3)
C16 0.035(4) 0.045(6) 0.056(6) 0.017(5) 0.009(4) 0.003(4)
C17 0.044(5) 0.067(8) 0.057(7) 0.023(6) 0.001(4) -0.003(5)
C18 0.043(5) 0.065(8) 0.060(7) 0.022(6) -0.002(4) -0.018(5)
C19 0.050(5) 0.040(6) 0.074(8) 0.029(6) -0.007(5) -0.009(4)
C20 0.036(4) 0.033(6) 0.084(8) 0.020(5) -0.002(4) 0.003(3)
C21 0.039(4) 0.035(5) 0.030(4) -0.002(4) 0.003(3) -0.010(3)
C22 0.048(5) 0.037(6) 0.049(6) -0.007(5) -0.004(4) -0.006(4)
C23 0.068(6) 0.044(7) 0.050(7) -0.010(5) -0.002(5) -0.010(5)
C24 0.043(5) 0.068(8) 0.040(6) -0.001(5) -0.003(4) -0.015(5)
C25 0.036(4) 0.047(6) 0.055(6) 0.009(5) -0.002(4) -0.007(4)
C26 0.043(4) 0.040(6) 0.044(6) -0.002(4) 0.000(4) -0.011(4)
C27 0.037(4) 0.021(4) 0.052(5) -0.001(4) 0.005(3) -0.006(3)
C28 0.040(4) 0.018(4) 0.056(6) -0.010(4) 0.010(4) -0.004(3)
C29 0.046(4) 0.027(5) 0.030(5) -0.004(4) 0.002(3) -0.012(3)
C30 0.063(6) 0.047(7) 0.044(6) -0.013(5) -0.006(4) -0.002(5)
C31 0.120(11) 0.072(10) 0.035(6) -0.003(6) -0.014(7) -0.020(9)
C32 0.108(10) 0.066(9) 0.046(7) -0.016(7) 0.031(7) -0.033(8)
C33 0.070(7) 0.054(8) 0.064(8) -0.022(6) 0.034(6) -0.019(6)
C34 0.049(5) 0.039(6) 0.048(6) -0.011(5) 0.014(4) -0.013(4)
C35 0.043(4) 0.033(5) 0.034(5) 0.000(4) 0.004(3) 0.004(3)
C36 0.034(4) 0.043(6) 0.052(6) 0.004(5) 0.003(4) 0.005(4)
C37 0.046(5) 0.058(8) 0.057(7) -0.001(6) -0.006(4) -0.007(5)
C38 0.048(5) 0.059(7) 0.062(7) 0.004(6) -0.014(5) 0.005(5)
C39 0.070(7) 0.049(7) 0.075(9) 0.004(6) -0.019(6) 0.014(5)
C40 0.056(5) 0.042(6) 0.055(7) 0.001(5) -0.007(4) 0.005(4)
Pd2 0.0284(2) 0.0183(3) 0.0349(3) -0.0021(2) 0.00145(19) -0.00094(19)
Cl3 0.0373(9) 0.0213(10) 0.0536(13) -0.0034(9) 0.0041(8) -0.0067(7)
Cl4 0.0555(11) 0.0222(11) 0.0477(13) -0.0004(9) -0.0075(9) 0.0050(8)
P3 0.0285(9) 0.0225(11) 0.0641(16) -0.0118(10) -0.0089(9) 0.0058(7)
P4 0.0321(9) 0.0238(11) 0.0421(12) -0.0022(9) -0.0049(8) -0.0054(7)
O2 0.043(3) 0.029(4) 0.054(4) 0.003(3) 0.000(3) -0.004(2)
C41 0.032(4) 0.059(7) 0.042(5) -0.011(5) -0.006(3) 0.001(4)
C42 0.038(5) 0.075(9) 0.063(7) -0.026(6) -0.006(4) -0.001(5)
C43 0.049(6) 0.075(9) 0.082(9) -0.035(7) -0.016(5) 0.010(5)
C44 0.067(7) 0.091(11) 0.046(7) -0.024(7) -0.007(5) 0.018(7)
C45 0.060(6) 0.080(10) 0.056(7) -0.003(7) 0.009(5) 0.009(6)
C46 0.040(4) 0.067(8) 0.052(6) -0.011(6) 0.004(4) -0.003(4)
C47 0.028(4) 0.050(6) 0.042(5) -0.009(4) -0.002(3) -0.005(3)
C48 0.035(4) 0.036(5) 0.046(5) -0.005(4) 0.003(3) -0.007(3)
C49 0.032(4) 0.031(5) 0.043(5) -0.002(4) 0.004(3) -0.003(3)
C50 0.035(4) 0.039(5) 0.036(5) 0.001(4) -0.003(3) -0.006(3)
C51 0.058(5) 0.037(5) 0.040(5) 0.000(4) -0.001(4) -0.016(4)
C52 0.050(5) 0.054(7) 0.041(5) 0.000(5) 0.005(4) -0.017(4)
C53 0.028(3) 0.038(5) 0.039(5) 0.001(4) -0.007(3) -0.005(3)
C54 0.023(3) 0.018(4) 0.044(5) -0.007(3) -0.005(3) 0.000(2)
C55 0.031(4) 0.027(5) 0.076(7) 0.008(5) 0.005(4) 0.002(3)
C60 0.034(4) 0.029(5) 0.104(10) 0.011(6) 0.015(5) 0.008(3)
C59 0.060(6) 0.036(6) 0.091(10) 0.016(6) 0.027(6) 0.014(5)
C58 0.062(7) 0.050(8) 0.081(9) 0.023(7) 0.018(6) 0.022(5)
C57 0.040(5) 0.071(9) 0.082(9) 0.021(7) -0.005(5) 0.017(5)
C56 0.032(4) 0.043(6) 0.070(7) 0.013(5) -0.001(4) 0.000(4)
C61 0.035(4) 0.048(6) 0.045(5) -0.010(5) -0.005(3) 0.018(4)
C62 0.061(6) 0.046(7) 0.063(8) -0.017(6) -0.011(5) 0.015(5)
C63 0.061(6) 0.094(12) 0.049(7) -0.029(7) 0.001(5) 0.025(7)
C64 0.050(5) 0.077(9) 0.044(6) -0.001(6) 0.003(4) 0.024(5)
C65 0.046(5) 0.059(7) 0.056(7) 0.004(6) 0.007(4) 0.024(5)
C66 0.037(4) 0.044(6) 0.049(6) -0.003(5) 0.002(4) 0.013(4)
C67 0.040(4) 0.028(5) 0.075(7) -0.015(5) -0.012(4) 0.007(3)
C68 0.044(4) 0.028(5) 0.066(7) 0.000(5) -0.017(4) -0.006(4)
C69 0.035(4) 0.023(5) 0.047(6) -0.007(4) 0.001(3) 0.004(3)
C70 0.047(5) 0.063(8) 0.048(6) -0.014(5) 0.010(4) -0.003(5)
C71 0.072(7) 0.087(11) 0.050(7) -0.016(7) 0.012(6) -0.002(7)
C72 0.088(8) 0.067(9) 0.040(6) -0.009(6) -0.004(6) 0.017(7)
C73 0.048(5) 0.044(6) 0.072(8) -0.013(6) -0.022(5) 0.015(4)
C74 0.030(4) 0.031(5) 0.060(6) -0.012(4) -0.009(4) 0.006(3)
C75 0.046(5) 0.063(8) 0.042(6) -0.001(5) -0.003(4) -0.025(5)
C76 0.038(4) 0.067(8) 0.044(6) -0.004(5) 0.004(4) 0.001(4)
C77 0.053(6) 0.090(11) 0.056(8) 0.000(7) 0.013(5) -0.008(6)
C78 0.054(6) 0.116(14) 0.051(7) 0.002(8) 0.013(5) -0.006(7)
C79 0.055(6) 0.087(11) 0.061(8) 0.011(7) 0.006(5) -0.022(6)
C80 0.059(6) 0.085(10) 0.046(6) -0.003(6) 0.009(5) -0.037(6)

loop_
_atom_type_symbol
_atom_type_description
_atom_type_scat_dispersion_real
_atom_type_scat_dispersion_imag
_atom_type_scat_source
C C 0.0181 0.0091 'International Tables Vol C Tables 4.2.6.8 and 6.1.1.4'
H H 0.0000 0.0000 'International Tables Vol C Tables 4.2.6.8 and 6.1.1.4'
Cl Cl 0.3639 0.7018 'International Tables Vol C Tables 4.2.6.8 and 6.1.1.4'
O O 0.0492 0.0322 'International Tables Vol C Tables 4.2.6.8 and 6.1.1.4'
P P 0.2955 0.4335 'International Tables Vol C Tables 4.2.6.8 and 6.1.1.4'
Pd Pd 0.1215 3.9337 'International Tables Vol C Tables 4.2.6.8 and 6.1.1.4'

loop_
_exptl_crystal_face_index_h
_exptl_crystal_face_index_k
_exptl_crystal_face_index_l
_exptl_crystal_face_perp_dist
0 1 0 0.1933
1 0 2 0.0480
-1 0 0 0.0420
0 -1 0 0.1933
1 0 -2 0.0417

loop_
_geom_angle_atom_site_label_1
_geom_angle_atom_site_label_2
_geom_angle_atom_site_label_3
_geom_angle
Cl2 Pd1 Cl1 88.76(8)
P2 Pd1 Cl1 174.06(9)
P2 Pd1 Cl2 89.88(8)
C14 Pd1 Cl1 89.2(2)
C14 Pd1 Cl2 171.8(2)
C14 Pd1 P2 93.0(2)
C14 P1 C15 112.0(4)
C14 P1 C21 110.8(4)
C14 P1 C27 111.8(4)
C15 P1 C27 106.4(4)
C21 P1 C15 105.3(4)
C21 P1 C27 110.3(4)
C28 P2 Pd1 114.0(3)
C29 P2 Pd1 115.5(3)
C29 P2 C28 96.8(4)
C35 P2 Pd1 112.4(3)
C35 P2 C28 109.9(5)
C35 P2 C29 107.0(4)
C2 C1 C7 120.6(10)
C6 C1 C2 118.0(10)
C6 C1 C7 121.3(9)
C1 C2 H2 119.6
C3 C2 C1 120.7(12)
C3 C2 H2 119.6
C2 C3 H3 120.0
C4 C3 C2 120.0(12)
C4 C3 H3 120.0
C3 C4 H4 120.1
C5 C4 C3 119.9(13)
C5 C4 H4 120.1
C4 C5 H5 119.4
C4 C5 C6 121.2(14)
C6 C5 H5 119.4
C1 C6 C5 120.1(12)
C1 C6 H6 120.0
C5 C6 H6 120.0
C8 C7 C1 121.2(9)
C8 C7 C12 117.4(10)
C12 C7 C1 121.4(10)
C7 C8 H8 119.5
C9 C8 C7 120.9(9)
C9 C8 H8 119.5
C8 C9 H9 118.7
C8 C9 C10 122.7(10)
C10 C9 H9 118.7
C9 C10 C13 119.2(9)
C11 C10 C9 116.4(9)
C11 C10 C13 124.4(8)
C10 C11 H11 119.7
C10 C11 C12 120.6(9)
C12 C11 H11 119.7
C7 C12 C11 121.8(10)
C7 C12 H12 119.1
C11 C12 H12 119.1
O1 C13 C10 117.9(8)
O1 C13 C14 121.3(8)
C10 C13 C14 120.8(7)
Pd1 C14 H14 107.4
P1 C14 Pd1 114.0(4)
P1 C14 H14 107.4
C13 C14 Pd1 111.6(5)
C13 C14 P1 108.7(6)
C13 C14 H14 107.4
C16 C15 P1 117.8(7)
C20 C15 P1 123.2(8)
C20 C15 C16 119.0(10)
C15 C16 H16 120.1
C17 C16 C15 119.7(10)
C17 C16 H16 120.1
C16 C17 H17 119.1
C18 C17 C16 121.8(11)
C18 C17 H17 119.1
C17 C18 H18 120.3
C17 C18 C19 119.4(10)
C19 C18 H18 120.3
C18 C19 H19 119.9
C18 C19 C20 120.2(10)
C20 C19 H19 119.9
C15 C20 C19 119.9(10)
C15 C20 H20 120.1
C19 C20 H20 120.1
C22 C21 P1 117.5(8)
C26 C21 P1 122.2(7)
C26 C21 C22 120.1(9)
C21 C22 H22 120.2
C23 C22 C21 119.6(11)
C23 C22 H22 120.2
C22 C23 H23 119.6
C24 C23 C22 120.8(11)
C24 C23 H23 119.6
C23 C24 H24 120.1
C25 C24 C23 119.7(10)
C25 C24 H24 120.1
C24 C25 H25 119.5
C24 C25 C26 121.0(11)
C26 C25 H25 119.5
C21 C26 C25 118.7(10)
C21 C26 H26 120.7
C25 C26 H26 120.7
P1 C27 H27A 109.0
P1 C27 H27B 109.0
H27A C27 H27B 107.8
C28 C27 P1 112.9(6)
C28 C27 H27A 109.0
C28 C27 H27B 109.0
P2 C28 H28A 107.8
P2 C28 H28B 107.8
C27 C28 P2 118.2(6)
C27 C28 H28A 107.8
C27 C28 H28B 107.8
H28A C28 H28B 107.1
C30 C29 P2 119.5(7)
C34 C29 P2 121.1(8)
C34 C29 C30 119.3(10)
C29 C30 H30 119.8
C31 C30 C29 120.3(12)
C31 C30 H30 119.8
C30 C31 H31 120.6
C30 C31 C32 118.8(14)
C32 C31 H31 120.6
C31 C32 H32 119.6
C33 C32 C31 120.8(12)
C33 C32 H32 119.6
C32 C33 H33 120.1
C32 C33 C34 119.8(12)
C34 C33 H33 120.1
C29 C34 H34 119.6
C33 C34 C29 120.9(12)
C33 C34 H34 119.6
C36 C35 P2 118.0(7)
C36 C35 C40 120.1(9)
C40 C35 P2 121.8(8)
C35 C36 H36 120.3
C35 C36 C37 119.4(10)
C37 C36 H36 120.3
C36 C37 H37 120.2
C38 C37 C36 119.6(12)
C38 C37 H37 120.2
C37 C38 H38 119.2
C39 C38 C37 121.5(10)
C39 C38 H38 119.2
C38 C39 H39 119.8
C38 C39 C40 120.3(11)
C40 C39 H39 119.8
C35 C40 H40 120.5
C39 C40 C35 119.1(11)
C39 C40 H40 120.5
Cl4 Pd2 Cl3 89.88(8)
P4 Pd2 Cl3 176.10(9)
P4 Pd2 Cl4 87.65(8)
C54 Pd2 Cl3 89.2(2)
C54 Pd2 Cl4 175.7(2)
C54 Pd2 P4 93.5(2)
C54 P3 C55 111.4(5)
C54 P3 C61 112.2(5)
C54 P3 C67 114.8(4)
C55 P3 C61 103.8(4)
C55 P3 C67 112.6(5)
C61 P3 C67 101.1(5)
C68 P4 Pd2 117.0(3)
C69 P4 Pd2 111.1(3)
C69 P4 C68 104.3(5)
C69 P4 C75 108.8(4)
C75 P4 Pd2 113.6(4)
C75 P4 C68 101.1(6)
C42 C41 C46 117.9(10)
C42 C41 C47 121.6(9)
C46 C41 C47 120.4(10)
C41 C42 H42 119.0
C43 C42 C41 122.0(11)
C43 C42 H42 119.0
C42 C43 H43 120.6
C44 C43 C42 118.9(13)
C44 C43 H43 120.6
C43 C44 H44 119.6
C43 C44 C45 120.8(13)
C45 C44 H44 119.6
C44 C45 H45 119.9
C46 C45 C44 120.1(11)
C46 C45 H45 119.9
C41 C46 H46 119.9
C45 C46 C41 120.3(11)
C45 C46 H46 119.9
C48 C47 C41 122.1(10)
C48 C47 C52 117.6(9)
C52 C47 C41 120.3(10)
C47 C48 H48 119.2
C49 C48 C47 121.7(9)
C49 C48 H48 119.2
C48 C49 H49 119.8
C48 C49 C50 120.4(9)
C50 C49 H49 119.8
C49 C50 C51 118.8(9)
C49 C50 C53 124.6(8)
C51 C50 C53 116.6(9)
C50 C51 H51 119.5
C52 C51 C50 120.9(10)
C52 C51 H51 119.5
C47 C52 H52 119.7
C51 C52 C47 120.6(9)
C51 C52 H52 119.7
O2 C53 C50 119.8(8)
O2 C53 C54 119.2(8)
C50 C53 C54 120.9(8)
Pd2 C54 H54 108.1
P3 C54 Pd2 111.9(4)
P3 C54 H54 108.1
C53 C54 Pd2 109.0(5)
C53 C54 P3 111.4(6)
C53 C54 H54 108.1
C60 C55 P3 121.8(8)
C56 C55 P3 118.5(8)
C56 C55 C60 119.7(10)
C55 C60 H60 119.8
C59 C60 C55 120.4(11)
C59 C60 H60 119.8
C60 C59 H59 120.2
C60 C59 C58 119.6(11)
C58 C59 H59 120.2
C59 C58 H58 119.8
C57 C58 C59 120.5(12)
C57 C58 H58 119.8
C58 C57 H57 120.5
C58 C57 C56 118.9(11)
C56 C57 H57 120.5
C55 C56 C57 120.9(11)
C55 C56 H56 119.5
C57 C56 H56 119.5
C62 C61 P3 117.7(10)
C62 C61 C66 119.1(10)
C66 C61 P3 123.2(7)
C61 C62 H62 119.4
C61 C62 C63 121.2(13)
C63 C62 H62 119.4
C62 C63 H63 119.7
C64 C63 C62 120.6(12)
C64 C63 H63 119.7
C63 C64 H64 120.8
C63 C64 C65 118.5(11)
C65 C64 H64 120.8
C64 C65 H65 119.1
C64 C65 C66 121.8(13)
C66 C65 H65 119.1
C61 C66 H66 120.6
C65 C66 C61 118.8(10)
C65 C66 H66 120.6
P3 C67 H67A 108.5
P3 C67 H67B 108.5
H67A C67 H67B 107.5
C68 C67 P3 115.2(8)
C68 C67 H67A 108.5
C68 C67 H67B 108.5
P4 C68 H68A 109.3
P4 C68 H68B 109.3
C67 C68 P4 111.4(7)
C67 C68 H68A 109.3
C67 C68 H68B 109.3
H68A C68 H68B 108.0
C70 C69 P4 116.9(7)
C70 C69 C74 118.4(10)
C74 C69 P4 124.6(8)
C69 C70 H70 119.4
C71 C70 C69 121.1(10)
C71 C70 H70 119.4
C70 C71 H71 120.0
C72 C71 C70 120.0(12)
C72 C71 H71 120.0
C71 C72 H72 119.7
C71 C72 C73 120.7(12)
C73 C72 H72 119.7
C72 C73 H73 119.7
C74 C73 C72 120.7(10)
C74 C73 H73 119.7
C69 C74 H74 120.5
C73 C74 C69 119.0(10)
C73 C74 H74 120.5
C76 C75 P4 121.0(8)
C76 C75 C80 119.0(10)
C80 C75 P4 120.0(10)
C75 C76 H76 119.9
C75 C76 C77 120.2(12)
C77 C76 H76 119.9
C76 C77 H77 120.1
C78 C77 C76 119.8(14)
C78 C77 H77 120.1
C77 C78 H78 119.3
C79 C78 C77 121.4(12)
C79 C78 H78 119.3
C78 C79 H79 119.6
C78 C79 C80 120.7(12)
C80 C79 H79 119.6
C75 C80 C79 118.8(13)
C75 C80 H80 120.6
C79 C80 H80 120.6

loop_
_geom_bond_atom_site_label_1
_geom_bond_atom_site_label_2
_geom_bond_distance
Pd1 Cl1 2.392(2)
Pd1 Cl2 2.335(2)
Pd1 P2 2.234(2)
Pd1 C14 2.097(8)
P1 C14 1.794(9)
P1 C15 1.805(10)
P1 C21 1.803(9)
P1 C27 1.824(9)
P2 C28 1.834(9)
P2 C29 1.821(9)
P2 C35 1.802(9)
O1 C13 1.217(11)
C1 C2 1.420(14)
C1 C6 1.375(16)
C1 C7 1.487(14)
C2 H2 0.9500
C2 C3 1.380(18)
C3 H3 0.9500
C3 C4 1.38(2)
C4 H4 0.9500
C4 C5 1.36(2)
C5 H5 0.9500
C5 C6 1.398(17)
C6 H6 0.9500
C7 C8 1.385(16)
C7 C12 1.387(14)
C8 H8 0.9500
C8 C9 1.362(15)
C9 H9 0.9500
C9 C10 1.401(12)
C10 C11 1.390(13)
C10 C13 1.489(13)
C11 H11 0.9500
C11 C12 1.391(14)
C12 H12 0.9500
C13 C14 1.499(11)
C14 H14 1.0000
C15 C16 1.395(13)
C15 C20 1.385(13)
C16 H16 0.9500
C16 C17 1.375(14)
C17 H17 0.9500
C17 C18 1.355(17)
C18 H18 0.9500
C18 C19 1.382(17)
C19 H19 0.9500
C19 C20 1.394(15)
C20 H20 0.9500
C21 C22 1.403(14)
C21 C26 1.369(15)
C22 H22 0.9500
C22 C23 1.378(16)
C23 H23 0.9500
C23 C24 1.375(18)
C24 H24 0.9500
C24 C25 1.359(16)
C25 H25 0.9500
C25 C26 1.418(14)
C26 H26 0.9500
C27 H27A 0.9900
C27 H27B 0.9900
C27 C28 1.516(12)
C28 H28A 0.9900
C28 H28B 0.9900
C29 C30 1.381(15)
C29 C34 1.379(14)
C30 H30 0.9500
C30 C31 1.375(18)
C31 H31 0.9500
C31 C32 1.41(2)
C32 H32 0.9500
C32 C33 1.35(2)
C33 H33 0.9500
C33 C34 1.372(16)
C34 H34 0.9500
C35 C36 1.391(15)
C35 C40 1.404(14)
C36 H36 0.9500
C36 C37 1.403(14)
C37 H37 0.9500
C37 C38 1.367(17)
C38 H38 0.9500
C38 C39 1.366(18)
C39 H39 0.9500
C39 C40 1.391(16)
C40 H40 0.9500
Pd2 Cl3 2.388(2)
Pd2 Cl4 2.347(2)
Pd2 P4 2.234(2)
Pd2 C54 2.099(8)
P3 C54 1.780(8)
P3 C55 1.784(11)
P3 C61 1.791(11)
P3 C67 1.830(10)
P4 C68 1.827(10)
P4 C69 1.798(11)
P4 C75 1.803(11)
O2 C53 1.232(12)
C41 C42 1.386(15)
C41 C46 1.407(14)
C41 C47 1.483(14)
C42 H42 0.9500
C42 C43 1.385(17)
C43 H43 0.9500
C43 C44 1.37(2)
C44 H44 0.9500
C44 C45 1.39(2)
C45 H45 0.9500
C45 C46 1.375(18)
C46 H46 0.9500
C47 C48 1.393(14)
C47 C52 1.413(15)
C48 H48 0.9500
C48 C49 1.385(13)
C49 H49 0.9500
C49 C50 1.389(13)
C50 C51 1.396(13)
C50 C53 1.498(14)
C51 H51 0.9500
C51 C52 1.382(15)
C52 H52 0.9500
C53 C54 1.517(12)
C54 H54 1.0000
C55 C60 1.402(14)
C55 C56 1.387(14)
C60 H60 0.9500
C60 C59 1.372(18)
C59 H59 0.9500
C59 C58 1.41(2)
C58 H58 0.9500
C58 C57 1.392(19)
C57 H57 0.9500
C57 C56 1.394(16)
C56 H56 0.9500
C61 C62 1.373(15)
C61 C66 1.394(16)
C62 H62 0.9500
C62 C63 1.384(19)
C63 H63 0.9500
C63 C64 1.37(2)
C64 H64 0.9500
C64 C65 1.384(17)
C65 H65 0.9500
C65 C66 1.390(15)
C66 H66 0.9500
C67 H67A 0.9900
C67 H67B 0.9900
C67 C68 1.516(14)
C68 H68A 0.9900
C68 H68B 0.9900
C69 C70 1.397(14)
C69 C74 1.405(12)
C70 H70 0.9500
C70 C71 1.373(18)
C71 H71 0.9500
C71 C72 1.35(2)
C72 H72 0.9500
C72 C73 1.387(19)
C73 H73 0.9500
C73 C74 1.380(17)
C74 H74 0.9500
C75 C76 1.377(17)
C75 C80 1.406(15)
C76 H76 0.9500
C76 C77 1.416(15)
C77 H77 0.9500
C77 C78 1.35(2)
C78 H78 0.9500
C78 C79 1.34(2)
C79 H79 0.9500
C79 C80 1.413(17)
C80 H80 0.9500

loop_
_geom_hbond_atom_site_label_D
_geom_hbond_atom_site_label_H
_geom_hbond_atom_site_label_A
_geom_hbond_distance_DH
_geom_hbond_distance_HA
_geom_hbond_distance_DA
_geom_hbond_angle_DHA
_geom_hbond_site_symmetry_A
C26 H26 Cl1 0.95 2.66 3.581(11) 163.9 .
C27 H27A O1 0.99 2.28 2.900(12) 119.3 .
C27 H27B Cl4 0.99 2.52 3.406(9) 148.9 3_656
C40 H40 Cl3 0.95 2.80 3.644(12) 148.3 3_656
C66 H66 Cl3 0.95 2.65 3.567(10) 163.3 .
C67 H67A Cl2 0.99 2.50 3.391(10) 149.1 3_666
C68 H68A Cl1 0.99 2.94 3.551(10) 121.0 3_666
C68 H68B O2 0.99 2.21 2.965(14) 132.3 .

loop_
_geom_torsion_atom_site_label_1
_geom_torsion_atom_site_label_2
_geom_torsion_atom_site_label_3
_geom_torsion_atom_site_label_4
_geom_torsion
Pd1 P2 C28 C27 -56.5(8)
Pd1 P2 C29 C30 -43.6(9)
Pd1 P2 C29 C34 141.2(8)
Pd1 P2 C35 C36 -28.4(8)
Pd1 P2 C35 C40 155.9(8)
P1 C15 C16 C17 -178.4(10)
P1 C15 C20 C19 179.8(9)
P1 C21 C22 C23 177.1(8)
P1 C21 C26 C25 -176.6(7)
P1 C27 C28 P2 57.5(9)
P2 C29 C30 C31 -176.4(10)
P2 C29 C34 C33 174.6(9)
P2 C35 C36 C37 -174.9(8)
P2 C35 C40 C39 175.7(10)
O1 C13 C14 Pd1 -108.1(8)
O1 C13 C14 P1 18.5(9)
C1 C2 C3 C4 1(2)
C1 C7 C8 C9 178.7(10)
C1 C7 C12 C11 -178.5(9)
C2 C1 C6 C5 -0.5(19)
C2 C1 C7 C8 24.7(15)
C2 C1 C7 C12 -154.9(10)
C2 C3 C4 C5 -3(2)
C3 C4 C5 C6 4(2)
C4 C5 C6 C1 -2(2)
C6 C1 C2 C3 1.2(18)
C6 C1 C7 C8 -152.2(12)
C6 C1 C7 C12 28.2(16)
C7 C1 C2 C3 -175.8(12)
C7 C1 C6 C5 176.5(12)
C7 C8 C9 C10 -1.5(17)
C8 C7 C12 C11 1.9(15)
C8 C9 C10 C11 4.4(14)
C8 C9 C10 C13 -175.4(9)
C9 C10 C11 C12 -4.2(13)
C9 C10 C13 O1 -1.1(12)
C9 C10 C13 C14 176.9(8)
C10 C11 C12 C7 1.1(14)
C10 C13 C14 Pd1 73.9(8)
C10 C13 C14 P1 -159.5(6)
C11 C10 C13 O1 179.1(8)
C11 C10 C13 C14 -2.9(12)
C12 C7 C8 C9 -1.7(16)
C13 C10 C11 C12 175.6(8)
C14 P1 C15 C16 67.1(9)
C14 P1 C15 C20 -111.4(10)
C14 P1 C21 C22 173.0(7)
C14 P1 C21 C26 -11.0(9)
C14 P1 C27 C28 -61.2(8)
C15 P1 C14 Pd1 -175.2(4)
C15 P1 C14 C13 59.6(6)
C15 P1 C21 C22 -65.7(8)
C15 P1 C21 C26 110.3(8)
C15 P1 C27 C28 176.2(6)
C15 C16 C17 C18 -0.3(19)
C16 C15 C20 C19 1.3(17)
C16 C17 C18 C19 -1(2)
C17 C18 C19 C20 2.7(19)
C18 C19 C20 C15 -2.8(19)
C20 C15 C16 C17 0.2(17)
C21 P1 C14 Pd1 -58.0(5)
C21 P1 C14 C13 176.8(5)
C21 P1 C15 C16 -53.4(9)
C21 P1 C15 C20 128.1(10)
C21 P1 C27 C28 62.5(7)
C21 C22 C23 C24 -0.6(17)
C22 C21 C26 C25 -0.6(14)
C22 C23 C24 C25 -0.1(17)
C23 C24 C25 C26 0.4(16)
C24 C25 C26 C21 0.0(15)
C26 C21 C22 C23 0.9(15)
C27 P1 C14 Pd1 65.5(5)
C27 P1 C14 C13 -59.7(6)
C27 P1 C15 C16 -170.5(8)
C27 P1 C15 C20 11.0(11)
C27 P1 C21 C22 48.6(8)
C27 P1 C21 C26 -135.3(8)
C28 P2 C29 C30 77.1(9)
C28 P2 C29 C34 -98.1(9)
C28 P2 C35 C36 -156.6(7)
C28 P2 C35 C40 27.7(10)
C29 P2 C28 C27 -178.3(7)
C29 P2 C35 C36 99.4(8)
C29 P2 C35 C40 -76.3(9)
C29 C30 C31 C32 3(2)
C30 C29 C34 C33 -0.7(16)
C30 C31 C32 C33 -2(2)
C31 C32 C33 C34 1(2)
C32 C33 C34 C29 1.0(19)
C34 C29 C30 C31 -1.1(18)
C35 P2 C28 C27 70.8(8)
C35 P2 C29 C30 -169.6(9)
C35 P2 C29 C34 15.2(10)
C35 C36 C37 C38 -0.3(17)
C36 C35 C40 C39 0.1(17)
C36 C37 C38 C39 -1(2)
C37 C38 C39 C40 2(2)
C38 C39 C40 C35 -2(2)
C40 C35 C36 C37 0.8(15)
Pd2 P4 C68 C67 38.4(9)
Pd2 P4 C69 C70 -42.5(9)
Pd2 P4 C69 C74 138.7(8)
Pd2 P4 C75 C76 -11.0(11)
Pd2 P4 C75 C80 168.8(9)
P3 C55 C60 C59 178.1(9)
P3 C55 C56 C57 -178.4(10)
P3 C61 C62 C63 -179.8(9)
P3 C61 C66 C65 -178.8(8)
P3 C67 C68 P4 -68.0(10)
P4 C69 C70 C71 -177.4(11)
P4 C69 C74 C73 178.4(8)
P4 C75 C76 C77 178.6(10)
P4 C75 C80 C79 179.3(10)
O2 C53 C54 Pd2 -109.0(8)
O2 C53 C54 P3 14.9(9)
C41 C42 C43 C44 -1(2)
C41 C47 C48 C49 -179.2(8)
C41 C47 C52 C51 177.9(9)
C42 C41 C46 C45 -0.3(18)
C42 C41 C47 C48 35.2(15)
C42 C41 C47 C52 -143.5(11)
C42 C43 C44 C45 2(2)
C43 C44 C45 C46 -2(2)
C44 C45 C46 C41 1(2)
C46 C41 C42 C43 0.0(19)
C46 C41 C47 C48 -148.7(10)
C46 C41 C47 C52 32.7(15)
C47 C41 C42 C43 176.3(12)
C47 C41 C46 C45 -176.6(12)
C47 C48 C49 C50 0.8(14)
C48 C47 C52 C51 -0.7(14)
C48 C49 C50 C51 0.3(13)
C48 C49 C50 C53 178.8(8)
C49 C50 C51 C52 -1.6(14)
C49 C50 C53 O2 175.5(8)
C49 C50 C53 C54 -6.3(13)
C50 C51 C52 C47 1.8(16)
C50 C53 C54 Pd2 72.8(8)
C50 C53 C54 P3 -163.2(6)
C51 C50 C53 O2 -5.9(12)
C51 C50 C53 C54 172.2(8)
C52 C47 C48 C49 -0.6(14)
C53 C50 C51 C52 179.8(9)
C54 P3 C55 C60 -109.6(10)
C54 P3 C55 C56 69.5(9)
C54 P3 C61 C62 179.0(8)
C54 P3 C61 C66 -2.1(10)
C54 P3 C67 C68 26.1(11)
C55 P3 C54 Pd2 174.6(4)
C55 P3 C54 C53 52.4(6)
C55 P3 C61 C62 -60.6(9)
C55 P3 C61 C66 118.3(9)
C55 P3 C67 C68 -102.8(9)
C55 C60 C59 C58 0.1(18)
C60 C55 C56 C57 0.7(18)
C60 C59 C58 C57 1.0(19)
C59 C58 C57 C56 -1(2)
C58 C57 C56 C55 0.4(19)
C56 C55 C60 C59 -1.0(17)
C61 P3 C54 Pd2 -69.5(5)
C61 P3 C54 C53 168.2(5)
C61 P3 C55 C60 129.5(10)
C61 P3 C55 C56 -51.4(10)
C61 P3 C67 C68 147.0(9)
C61 C62 C63 C64 -2.1(18)
C62 C61 C66 C65 0.1(15)
C62 C63 C64 C65 1.4(18)
C63 C64 C65 C66 0.0(17)
C64 C65 C66 C61 -0.7(16)
C66 C61 C62 C63 1.3(16)
C67 P3 C54 Pd2 45.2(6)
C67 P3 C54 C53 -77.1(7)
C67 P3 C55 C60 21.0(11)
C67 P3 C55 C56 -159.9(9)
C67 P3 C61 C62 56.3(9)
C67 P3 C61 C66 -124.8(9)
C68 P4 C69 C70 84.5(9)
C68 P4 C69 C74 -94.4(9)
C68 P4 C75 C76 -137.3(10)
C68 P4 C75 C80 42.5(11)
C69 P4 C68 C67 -84.7(8)
C69 P4 C75 C76 113.2(10)
C69 P4 C75 C80 -67.0(11)
C69 C70 C71 C72 -1(2)
C70 C69 C74 C73 -0.5(16)
C70 C71 C72 C73 0(2)
C71 C72 C73 C74 1(2)
C72 C73 C74 C69 -0.7(18)
C74 C69 C70 C71 1.5(19)
C75 P4 C68 C67 162.4(8)
C75 P4 C69 C70 -168.3(9)
C75 P4 C69 C74 12.9(11)
C75 C76 C77 C78 2(2)
C76 C75 C80 C79 -0.9(19)
C76 C77 C78 C79 -1(2)
C77 C78 C79 C80 -1(2)
C78 C79 C80 C75 2(2)
C80 C75 C76 C77 -1.2(18)

loop_
_exptl_oxdiff_crystal_face_indexfrac_h
_exptl_oxdiff_crystal_face_indexfrac_k
_exptl_oxdiff_crystal_face_indexfrac_l
_exptl_oxdiff_crystal_face_x
_exptl_oxdiff_crystal_face_y
_exptl_oxdiff_crystal_face_z
0.0008 1.0033 -0.0025 0.0420 -0.0788 0.0286
1.0001 0.0011 2.0112 -0.0353 -0.0669 -0.1328
-1.0018 0.0011 -0.0038 -0.0494 0.0052 0.0869
-0.0008 -1.0033 0.0025 -0.0420 0.0788 -0.0286
1.0035 -0.0033 -2.0036 0.1341 0.0566 -0.0409

loop_
_twin_individual_id
_twin_individual_mass_fraction_refined
1 0.5340(14)
2 0.4660(14)
